data_7246773
loop_
_publ_author_name
'Tetrault, Timothy'
'Meredith, Reagan J.'
'Yoon, Mi-Kyung'
'Canizares, Christopher'
'Oliver, Allen G.'
'Carmichael, Ian'
'Serianni, Anthony S.'

_publ_section_title
;
 One-bond <sup>13</sup>C-<sup>13</sup>C spin-coupling constants in
 saccharides: a comparison of experimental and calculated values by
 density functional theory using solid-state <sup>13</sup>C NMR and X-ray
 crystallography.
;
_journal_issue 23
_journal_name_full 'Physical chemistry chemical physics : PCCP'
_journal_page_first 16048
_journal_page_last 16059
_journal_paper_doi 10.1039/d2cp05363b
_journal_volume 25
_journal_year 2023
_chemical_absolute_configuration rmad
_chemical_formula_moiety 'C7 H14 O6'
_chemical_formula_sum 'C7 H14 O6'
_chemical_formula_weight 194.18
_space_group_crystal_system orthorhombic
_space_group_IT_number 19
_space_group_name_Hall 'P 2ac 2ab'
_space_group_name_H-M_alt 'P 21 21 21'
_atom_sites_solution_hydrogens difmap
_atom_sites_solution_primary dual
_atom_sites_solution_secondary difmap
_audit_creation_method SHELXL-2018/3
_audit_update_record
;
2023-03-29 deposited with the CCDC.	2023-05-11 downloaded from the CCDC.
;
_cell_angle_alpha 90
_cell_angle_beta 90
_cell_angle_gamma 90
_cell_formula_units_Z 4
_cell_length_a 7.7218(2)
_cell_length_b 8.4910(2)
_cell_length_c 13.0382(3)
_cell_measurement_reflns_used 9946
_cell_measurement_temperature 120(2)
_cell_measurement_theta_max 69.45
_cell_measurement_theta_min 6.22
_cell_volume 854.86(4)
_computing_cell_refinement 'Bruker SAINT (Bruker, 2011)'
_computing_data_collection 'Bruker APEX-4 (Bruker, 2021)'
_computing_data_reduction 'Bruker SAINT (Bruker, 2011)'
_computing_molecular_graphics 'Mercury (Macrae et al., 2020)'
_computing_publication_material 'CIFTAB (Sheldrick, 2008)'
_computing_structure_refinement 'SHELXL-2018/3 (Sheldrick, 2015b)'
_computing_structure_solution 'SHELXT-2018/2 (Sheldrick, 2015a)'
_diffrn_ambient_temperature 120(2)
_diffrn_detector_area_resol_mean 7.41
_diffrn_measured_fraction_theta_full 0.999
_diffrn_measured_fraction_theta_max 0.999
_diffrn_measurement_device_type 'Bruker PHOTON-II'
_diffrn_measurement_method 'combination of \w and \f-scans '
_diffrn_radiation_type CuK\a
_diffrn_radiation_wavelength 1.54184
_diffrn_reflns_av_R_equivalents 0.0310
_diffrn_reflns_av_unetI/netI 0.0134
_diffrn_reflns_Laue_measured_fraction_full 0.999
_diffrn_reflns_Laue_measured_fraction_max 0.999
_diffrn_reflns_limit_h_max 9
_diffrn_reflns_limit_h_min -9
_diffrn_reflns_limit_k_max 10
_diffrn_reflns_limit_k_min -10
_diffrn_reflns_limit_l_max 15
_diffrn_reflns_limit_l_min -15
_diffrn_reflns_number 16808
_diffrn_reflns_point_group_measured_fraction_full 0.999
_diffrn_reflns_point_group_measured_fraction_max 0.999
_diffrn_reflns_theta_full 67.679
_diffrn_reflns_theta_max 69.451
_diffrn_reflns_theta_min 6.220
_diffrn_source 'Incoatec micro-focus'
_exptl_absorpt_coefficient_mu 1.152
_exptl_absorpt_correction_T_max 0.9599
_exptl_absorpt_correction_T_min .8544
_exptl_absorpt_correction_type numerical
_exptl_absorpt_process_details 'SADABS (Krause et al., 2015)'
_exptl_crystal_colour colourless
_exptl_crystal_density_diffrn 1.509
_exptl_crystal_description tablet
_exptl_crystal_F_000 416
_exptl_crystal_size_max 0.203
_exptl_crystal_size_mid 0.125
_exptl_crystal_size_min 0.055
_refine_diff_density_max 0.182
_refine_diff_density_min -0.178
_refine_diff_density_rms 0.037
_refine_ls_abs_structure_details
;
 Flack x determined using 634 quotients [(I+)-(I-)]/[(I+)+(I-)]
 (Parsons, Flack and Wagner, Acta Cryst. B69 (2013) 249-259).
;
_refine_ls_abs_structure_Flack 0.04(5)
_refine_ls_extinction_method none
_refine_ls_goodness_of_fit_ref 1.054
_refine_ls_hydrogen_treatment refall
_refine_ls_matrix_type full
_refine_ls_number_parameters 174
_refine_ls_number_reflns 1598
_refine_ls_number_restraints 0
_refine_ls_restrained_S_all 1.054
_refine_ls_R_factor_all 0.0225
_refine_ls_R_factor_gt 0.0219
_refine_ls_shift/su_max 0.000
_refine_ls_shift/su_mean 0.000
_refine_ls_structure_factor_coef Fsqd
_refine_ls_weighting_details 'w=1/[\s^2^(Fo^2^)+(0.0307P)^2^+0.1915P] where P=(Fo^2^+2Fc^2^)/3'
_refine_ls_weighting_scheme calc
_refine_ls_wR_factor_gt 0.0549
_refine_ls_wR_factor_ref 0.0552
_reflns_Friedel_coverage 0.682
_reflns_Friedel_fraction_full 0.998
_reflns_Friedel_fraction_max 0.998
_reflns_number_gt 1560
_reflns_number_total 1598
_reflns_threshold_expression 'I > 2\s(I)'
_cod_data_source_file d2cp05363b2.cif
_cod_data_source_block tt2103
_cod_depositor_comments 'Adding full bibliography for 7246773--7246779.cif.'
_cod_database_code 7246773
_shelx_shelxl_version_number 2018/3
_shelx_space_group_comment
;
The symmetry employed for this shelxl refinement is uniquely defined
by the following loop, which should always be used as a source of
symmetry information in preference to the above space-group names.
They are only intended as comments.
;
_shelx_estimated_absorpt_t_min 0.800
_shelx_estimated_absorpt_t_max 0.939
_diffrn_source_monochromator 'MONTEL Multi-layer'

loop_
_space_group_symop_operation_xyz
'x, y, z'
'-x+1/2, -y, z+1/2'
'-x, y+1/2, -z+1/2'
'x+1/2, -y+1/2, -z'

loop_
_atom_site_label
_atom_site_type_symbol
_atom_site_fract_x
_atom_site_fract_y
_atom_site_fract_z
_atom_site_U_iso_or_equiv
_atom_site_adp_type
_atom_site_occupancy
_atom_site_site_symmetry_order
_atom_site_calc_flag
_atom_site_refinement_flags_posn
_atom_site_refinement_flags_adp
_atom_site_refinement_flags_occupancy
_atom_site_disorder_assembly
_atom_site_disorder_group
O1 O 0.67480(15) 0.54197(14) 0.49023(9) 0.0178(3) Uani 1 1 d . . . . .
O2 O 0.35142(15) 0.41976(14) 0.56806(9) 0.0174(3) Uani 1 1 d . . . . .
H2O H 0.322(3) 0.424(3) 0.512(2) 0.025(6) Uiso 1 1 d . . . . .
O3 O 0.38309(15) 0.12344(15) 0.66999(10) 0.0184(3) Uani 1 1 d . . . . .
H3O H 0.366(4) 0.098(3) 0.612(2) 0.044(8) Uiso 1 1 d . . . . .
O4 O 0.73284(14) 0.05670(14) 0.62726(9) 0.0141(3) Uani 1 1 d . . . . .
H4O H 0.786(3) -0.011(3) 0.6586(17) 0.023(6) Uiso 1 1 d . . . . .
O5 O 0.82141(14) 0.38586(13) 0.60202(8) 0.0135(2) Uani 1 1 d . . . . .
O6 O 1.12102(15) 0.37875(14) 0.72888(9) 0.0174(3) Uani 1 1 d . . . . .
H6O H 1.183(3) 0.385(3) 0.675(2) 0.034(6) Uiso 1 1 d . . . . .
C1 C 0.6608(2) 0.46323(19) 0.58370(12) 0.0138(3) Uani 1 1 d . . . . .
H1 H 0.637(3) 0.535(2) 0.6374(15) 0.012(4) Uiso 1 1 d . . . . .
C2 C 0.5146(2) 0.34276(19) 0.57639(12) 0.0133(3) Uani 1 1 d . . . . .
H2 H 0.536(2) 0.280(2) 0.5179(15) 0.008(4) Uiso 1 1 d . . . . .
C3 C 0.5107(2) 0.2436(2) 0.67413(12) 0.0130(3) Uani 1 1 d . . . . .
H3 H 0.481(3) 0.312(2) 0.7291(16) 0.013(5) Uiso 1 1 d . . . . .
C4 C 0.6883(2) 0.17632(19) 0.70001(12) 0.0122(3) Uani 1 1 d . . . . .
H4 H 0.681(3) 0.129(2) 0.7676(15) 0.010(4) Uiso 1 1 d . . . . .
C5 C 0.8211(2) 0.30963(19) 0.70085(12) 0.0125(3) Uani 1 1 d . . . . .
H5 H 0.789(3) 0.391(2) 0.7532(15) 0.015(5) Uiso 1 1 d . . . . .
C6 C 1.0027(2) 0.2506(2) 0.72187(13) 0.0148(3) Uani 1 1 d . . . . .
H6A H 1.001(3) 0.196(2) 0.7862(15) 0.009(4) Uiso 1 1 d . . . . .
H6B H 1.038(2) 0.175(2) 0.6671(15) 0.013(5) Uiso 1 1 d . . . . .
C7 C 0.7725(3) 0.6848(2) 0.49834(15) 0.0263(4) Uani 1 1 d . . . . .
H7A H 0.766(3) 0.738(3) 0.433(2) 0.032(6) Uiso 1 1 d . . . . .
H7B H 0.891(4) 0.664(3) 0.519(2) 0.043(7) Uiso 1 1 d . . . . .
H7C H 0.722(3) 0.753(3) 0.550(2) 0.039(7) Uiso 1 1 d . . . . .

loop_
_atom_site_aniso_label
_atom_site_aniso_U_11
_atom_site_aniso_U_22
_atom_site_aniso_U_33
_atom_site_aniso_U_23
_atom_site_aniso_U_13
_atom_site_aniso_U_12
O1 0.0246(6) 0.0151(5) 0.0138(5) 0.0030(5) -0.0012(5) -0.0039(5)
O2 0.0144(6) 0.0254(6) 0.0122(6) 0.0025(5) -0.0021(5) 0.0051(5)
O3 0.0144(6) 0.0229(6) 0.0179(6) 0.0019(5) -0.0015(5) -0.0067(5)
O4 0.0172(6) 0.0120(5) 0.0131(5) -0.0005(5) -0.0006(4) 0.0017(5)
O5 0.0119(5) 0.0153(5) 0.0132(5) 0.0016(4) 0.0017(4) -0.0002(4)
O6 0.0138(6) 0.0194(6) 0.0189(6) -0.0053(5) 0.0017(5) -0.0047(5)
C1 0.0160(8) 0.0144(7) 0.0110(7) 0.0002(6) 0.0006(6) 0.0027(7)
C2 0.0121(7) 0.0159(7) 0.0119(7) 0.0002(6) -0.0007(6) 0.0022(6)
C3 0.0122(7) 0.0147(7) 0.0121(7) -0.0003(7) 0.0003(6) -0.0009(6)
C4 0.0131(8) 0.0137(7) 0.0097(7) 0.0000(6) 0.0010(6) 0.0010(6)
C5 0.0131(7) 0.0142(7) 0.0103(7) -0.0002(6) 0.0006(6) 0.0007(6)
C6 0.0124(8) 0.0148(7) 0.0173(8) -0.0009(7) -0.0021(6) -0.0020(7)
C7 0.0390(12) 0.0188(8) 0.0211(9) 0.0055(8) -0.0014(9) -0.0081(8)

loop_
_atom_type_symbol
_atom_type_description
_atom_type_scat_dispersion_real
_atom_type_scat_dispersion_imag
_atom_type_scat_source
C C 0.0181 0.0091 'International Tables Vol C Tables 4.2.6.8 and 6.1.1.4'
H H 0.0000 0.0000 'International Tables Vol C Tables 4.2.6.8 and 6.1.1.4'
O O 0.0492 0.0322 'International Tables Vol C Tables 4.2.6.8 and 6.1.1.4'

loop_
_geom_angle_atom_site_label_1
_geom_angle_atom_site_label_2
_geom_angle_atom_site_label_3
_geom_angle
_geom_angle_site_symmetry_1
_geom_angle_site_symmetry_3
_geom_angle_publ_flag
C1 O1 C7 112.49(13) . . ?
C2 O2 H2O 110.8(17) . . ?
C3 O3 H3O 110(2) . . ?
C4 O4 H4O 107.0(15) . . ?
C1 O5 C5 110.84(12) . . ?
C6 O6 H6O 110.8(17) . . ?
O1 C1 O5 107.47(12) . . ?
O1 C1 C2 108.92(12) . . ?
O5 C1 C2 110.22(12) . . ?
O1 C1 H1 110.7(11) . . ?
O5 C1 H1 110.2(12) . . ?
C2 C1 H1 109.4(12) . . ?
O2 C2 C1 110.58(13) . . ?
O2 C2 C3 107.42(12) . . ?
C1 C2 C3 109.38(12) . . ?
O2 C2 H2 110.7(11) . . ?
C1 C2 H2 107.2(11) . . ?
C3 C2 H2 111.6(11) . . ?
O3 C3 C4 111.34(13) . . ?
O3 C3 C2 112.21(12) . . ?
C4 C3 C2 111.94(12) . . ?
O3 C3 H3 107.5(13) . . ?
C4 C3 H3 106.1(12) . . ?
C2 C3 H3 107.3(12) . . ?
O4 C4 C3 109.59(12) . . ?
O4 C4 C5 111.68(12) . . ?
C3 C4 C5 109.15(13) . . ?
O4 C4 H4 108.6(11) . . ?
C3 C4 H4 107.8(12) . . ?
C5 C4 H4 109.9(11) . . ?
O5 C5 C6 108.00(13) . . ?
O5 C5 C4 109.10(12) . . ?
C6 C5 C4 112.19(13) . . ?
O5 C5 H5 107.5(11) . . ?
C6 C5 H5 109.5(12) . . ?
C4 C5 H5 110.4(12) . . ?
O6 C6 C5 110.66(13) . . ?
O6 C6 H6A 108.7(12) . . ?
C5 C6 H6A 108.0(12) . . ?
O6 C6 H6B 111.3(11) . . ?
C5 C6 H6B 109.8(11) . . ?
H6A C6 H6B 108.3(16) . . ?
O1 C7 H7A 107.8(14) . . ?
O1 C7 H7B 111.2(17) . . ?
H7A C7 H7B 112(2) . . ?
O1 C7 H7C 110.2(16) . . ?
H7A C7 H7C 108(2) . . ?
H7B C7 H7C 107(2) . . ?

loop_
_geom_bond_atom_site_label_1
_geom_bond_atom_site_label_2
_geom_bond_distance
_geom_bond_site_symmetry_2
_geom_bond_publ_flag
O1 C1 1.3942(19) . ?
O1 C7 1.432(2) . ?
O2 C2 1.4236(19) . ?
O2 H2O 0.77(3) . ?
O3 C3 1.4194(19) . ?
O3 H3O 0.79(3) . ?
O4 C4 1.432(2) . ?
O4 H4O 0.82(3) . ?
O5 C1 1.4238(19) . ?
O5 C5 1.4419(19) . ?
O6 C6 1.424(2) . ?
O6 H6O 0.86(3) . ?
C1 C2 1.526(2) . ?
C1 H1 0.95(2) . ?
C2 C3 1.528(2) . ?
C2 H2 0.944(19) . ?
C3 C4 1.524(2) . ?
C3 H3 0.95(2) . ?
C4 C5 1.527(2) . ?
C4 H4 0.970(19) . ?
C5 C6 1.514(2) . ?
C5 H5 1.00(2) . ?
C6 H6A 0.96(2) . ?
C6 H6B 1.00(2) . ?
C7 H7A 0.96(3) . ?
C7 H7B 0.97(3) . ?
C7 H7C 0.96(3) . ?

loop_
_geom_hbond_atom_site_label_D
_geom_hbond_atom_site_label_H
_geom_hbond_atom_site_label_A
_geom_hbond_distance_DH
_geom_hbond_distance_HA
_geom_hbond_distance_DA
_geom_hbond_angle_DHA
_geom_hbond_site_symmetry_A
_geom_hbond_publ_flag
O2 H2O O4 0.77(3) 1.95(3) 2.7136(16) 176(2) 4_456 yes
O3 H3O O1 0.79(3) 2.32(3) 2.9872(17) 142(3) 4_456 yes
O4 H4O O6 0.82(3) 1.88(3) 2.6598(16) 158(2) 3_746 yes
O6 H6O O2 0.86(3) 1.93(3) 2.7718(17) 170(2) 1_655 yes

loop_
_geom_torsion_atom_site_label_1
_geom_torsion_atom_site_label_2
_geom_torsion_atom_site_label_3
_geom_torsion_atom_site_label_4
_geom_torsion
_geom_torsion_site_symmetry_1
_geom_torsion_site_symmetry_2
_geom_torsion_site_symmetry_3
_geom_torsion_site_symmetry_4
_geom_torsion_publ_flag
C7 O1 C1 O5 -77.18(17) . . . . ?
C7 O1 C1 C2 163.43(14) . . . . ?
C5 O5 C1 O1 176.32(13) . . . . ?
C5 O5 C1 C2 -65.12(15) . . . . ?
O1 C1 C2 O2 -67.98(16) . . . . ?
O5 C1 C2 O2 174.35(12) . . . . ?
O1 C1 C2 C3 173.92(13) . . . . ?
O5 C1 C2 C3 56.25(16) . . . . ?
O2 C2 C3 O3 63.05(16) . . . . ?
C1 C2 C3 O3 -176.89(13) . . . . ?
O2 C2 C3 C4 -170.91(13) . . . . ?
C1 C2 C3 C4 -50.86(17) . . . . ?
O3 C3 C4 O4 56.01(16) . . . . ?
C2 C3 C4 O4 -70.50(16) . . . . ?
O3 C3 C4 C5 178.61(12) . . . . ?
C2 C3 C4 C5 52.10(17) . . . . ?
C1 O5 C5 C6 -171.90(13) . . . . ?
C1 O5 C5 C4 65.90(15) . . . . ?
O4 C4 C5 O5 63.28(16) . . . . ?
C3 C4 C5 O5 -58.06(16) . . . . ?
O4 C4 C5 C6 -56.36(17) . . . . ?
C3 C4 C5 C6 -177.69(13) . . . . ?
O5 C5 C6 O6 63.60(16) . . . . ?
C4 C5 C6 O6 -176.13(12) . . . . ?
